data_7011542
loop_
_publ_author_name
'Fenton, Ronald R.'
'Gauci, Robert'
'Junk, Peter C.'
'Lindoy, Leonard F.'
'Luckay, Robert C.'
'Meehan, George V.'
'Price, Jason R.'
'Turner, Peter'
'Wei, Gang'

_publ_section_title
;
 Macrocyclic ligand design. Structure--function relationships involving
 the interaction of pyridinyl-containing, mixed oxygen--nitrogen donor
 macrocycles with cobalt(ii), nickel(ii), copper(ii), zinc(ii),
 cadmium(ii), silver(i) and lead(ii)
;
_journal_issue 10
_journal_name_full 'Journal of the Chemical Society, Dalton Transactions'
_journal_page_first 2185
_journal_paper_doi 10.1039/b201195f
_journal_year 2002
_chemical_formula_sum 'C28 H42 Co N6 O11'
_chemical_formula_weight 697.61
_space_group_IT_number 2
_symmetry_cell_setting triclinic
_symmetry_Int_Tables_number 2
_symmetry_space_group_name_Hall '-P 1'
_symmetry_space_group_name_H-M 'P -1'
_atom_sites_solution_hydrogens geom
_atom_sites_solution_primary direct
_atom_sites_solution_secondary difmap
_audit_creation_method SHELXL-97
_cell_angle_alpha 112.555(4)
_cell_angle_beta 86.932(4)
_cell_angle_gamma 101.417(4)
_cell_formula_units_Z 2
_cell_length_a 11.850(3)
_cell_length_b 13.422(3)
_cell_length_c 11.066(3)
_cell_measurement_reflns_used 963
_cell_measurement_temperature 150(2)
_cell_measurement_theta_max 28.188
_cell_measurement_theta_min 2.522
_cell_volume 1592.8(7)
_computing_cell_refinement 'SAINT (Bruker,1995)'
_computing_data_collection 'SMART (Bruker,1995)'
_computing_data_reduction 'SAINT and XPREP (Bruker 1995)'
_computing_molecular_graphics 'teXsan for Windows (MSC, 1997)'
_computing_structure_refinement 'SHELXL-97 (Sheldrick, 1997)'
_computing_structure_solution 'SIR97 (Altomare, et. al. 1997)'
_diffrn_ambient_temperature 150(2)
_diffrn_measured_fraction_theta_full 0.934
_diffrn_measured_fraction_theta_max 0.934
_diffrn_measurement_device_type 'Bruker SMART 1000 CCD'
_diffrn_measurement_method \w
_diffrn_radiation_monochromator graphite
_diffrn_radiation_source 'sealed tube'
_diffrn_radiation_type MoK\a
_diffrn_radiation_wavelength 0.71069
_diffrn_reflns_av_R_equivalents 0.0223
_diffrn_reflns_av_sigmaI/netI 0.0224
_diffrn_reflns_limit_h_max 15
_diffrn_reflns_limit_h_min -15
_diffrn_reflns_limit_k_max 17
_diffrn_reflns_limit_k_min -17
_diffrn_reflns_limit_l_max 14
_diffrn_reflns_limit_l_min -14
_diffrn_reflns_number 16660
_diffrn_reflns_theta_full 28.26
_diffrn_reflns_theta_max 28.26
_diffrn_reflns_theta_min 1.67
_diffrn_standards_decay_% 0.002
_diffrn_standards_number 180
_exptl_absorpt_coefficient_mu 0.607
_exptl_absorpt_correction_T_max 0.955
_exptl_absorpt_correction_T_min 0.760
_exptl_absorpt_correction_type 'numerical and empirical'
_exptl_absorpt_process_details
;
Gaussian (XPREP, Bruker 1995) and SADABS (Sheldrick, 1996)
;
_exptl_crystal_colour 'pale pink'
_exptl_crystal_density_diffrn 1.455
_exptl_crystal_density_method 'not measured'
_exptl_crystal_description plate
_exptl_crystal_F_000 734
_exptl_crystal_size_max 0.375
_exptl_crystal_size_mid 0.280
_exptl_crystal_size_min 0.075
_refine_diff_density_max 0.598
_refine_diff_density_min -0.388
_refine_diff_density_rms 0.054
_refine_ls_extinction_method none
_refine_ls_goodness_of_fit_ref 1.045
_refine_ls_hydrogen_treatment mixed
_refine_ls_matrix_type full
_refine_ls_number_parameters 442
_refine_ls_number_reflns 7351
_refine_ls_number_restraints 0
_refine_ls_restrained_S_all 1.045
_refine_ls_R_factor_all 0.0388
_refine_ls_R_factor_gt 0.0319
_refine_ls_shift/su_max 0.002
_refine_ls_shift/su_mean 0.000
_refine_ls_structure_factor_coef Fsqd
_refine_ls_weighting_details 'calc w=1/[\s^2^(Fo^2^)+(0.0476P)^2^+0.5208P] where P=(Fo^2^+2Fc^2^)/3'
_refine_ls_weighting_scheme calc
_refine_ls_wR_factor_gt 0.0824
_refine_ls_wR_factor_ref 0.0866
_reflns_number_gt 6368
_reflns_number_total 7351
_reflns_threshold_expression >2sigma(I)
_cod_data_source_file b201195f.txt
_cod_data_source_block lfl23
_cod_original_sg_symbol_H-M 'P -1       '
_cod_database_code 7011542

loop_
_symmetry_equiv_pos_as_xyz
'x, y, z'
'-x, -y, -z'

loop_
_atom_site_label
_atom_site_type_symbol
_atom_site_fract_x
_atom_site_fract_y
_atom_site_fract_z
_atom_site_U_iso_or_equiv
_atom_site_adp_type
_atom_site_occupancy
_atom_site_symmetry_multiplicity
_atom_site_calc_flag
_atom_site_refinement_flags
_atom_site_disorder_assembly
_atom_site_disorder_group
Co1 Co 0.353073(16) 0.103046(16) 0.223627(17) 0.01730(6) Uani 1 1 d . . .
O1 O -0.00500(9) 0.16697(9) 0.42244(11) 0.0249(2) Uani 1 1 d . . .
O2 O 0.32864(10) 0.47521(9) 0.36582(11) 0.0271(2) Uani 1 1 d . . .
O3 O 0.36899(10) -0.04594(10) 0.23452(11) 0.0248(2) Uani 1 1 d . . .
H3O H 0.3392(18) -0.1087(19) 0.185(2) 0.036(6) Uiso 1 1 d . . .
O4 O 0.37481(10) 0.18715(9) 0.42823(10) 0.0233(2) Uani 1 1 d . . .
H4O H 0.441(2) 0.1990(18) 0.440(2) 0.039(6) Uiso 1 1 d . . .
O5 O 0.53935(9) 0.11800(9) 0.20458(10) 0.0228(2) Uani 1 1 d . . .
O6 O 0.60546(10) 0.20674(10) 0.40676(11) 0.0322(3) Uani 1 1 d . . .
O7 O 0.72080(10) 0.18620(10) 0.24363(12) 0.0320(3) Uani 1 1 d . . .
O8 O 0.29185(14) -0.24822(11) 0.06121(13) 0.0457(3) Uani 1 1 d . . .
O9 O 0.18153(18) -0.39987(14) 0.05487(17) 0.0725(6) Uani 1 1 d . . .
O10 O 0.19960(13) -0.25465(11) 0.23319(13) 0.0449(3) Uani 1 1 d . . .
O11 O 0.11334(12) 0.26365(11) 0.19429(13) 0.0372(3) Uani 1 1 d . . .
H11O H 0.101(2) 0.300(2) 0.266(2) 0.048(7) Uiso 1 1 d . . .
N1 N 0.37574(11) 0.25579(10) 0.18752(12) 0.0201(2) Uani 1 1 d . . .
H1N H 0.3189(16) 0.2880(15) 0.2211(18) 0.023(4) Uiso 1 1 d . . .
N2 N 0.32326(11) 0.03354(11) 0.01708(12) 0.0203(3) Uani 1 1 d . . .
H2N H 0.3448(16) -0.0247(16) -0.0189(17) 0.021(4) Uiso 1 1 d . . .
N3 N 0.16963(11) 0.05581(11) 0.22542(12) 0.0192(2) Uani 1 1 d . . .
H3N H 0.1401(16) 0.1086(16) 0.2375(17) 0.022(5) Uiso 1 1 d . . .
N4 N 0.08726(11) 0.39782(11) 0.45773(13) 0.0230(3) Uani 1 1 d . . .
N5 N 0.62310(11) 0.17077(10) 0.28551(12) 0.0223(3) Uani 1 1 d . . .
N6 N 0.22156(14) -0.30167(13) 0.11576(15) 0.0365(3) Uani 1 1 d . . .
C1 C 0.36566(14) 0.22754(13) 0.04373(15) 0.0255(3) Uani 1 1 d . . .
H1A H 0.4205 0.2825 0.0196 0.031 Uiso 1 1 calc R . .
H1B H 0.2869 0.2303 0.0213 0.031 Uiso 1 1 calc R . .
C2 C 0.39076(13) 0.11375(13) -0.03382(14) 0.0245(3) Uani 1 1 d . . .
H2A H 0.3704 0.0915 -0.1274 0.029 Uiso 1 1 calc R . .
H2B H 0.4740 0.1149 -0.0267 0.029 Uiso 1 1 calc R . .
C3 C 0.19704(13) 0.01329(13) -0.00839(14) 0.0239(3) Uani 1 1 d . . .
H3A H 0.1769 -0.0427 -0.0975 0.029 Uiso 1 1 calc R . .
H3B H 0.1741 0.0820 -0.0025 0.029 Uiso 1 1 calc R . .
C4 C 0.13404(13) -0.02667(13) 0.09227(14) 0.0236(3) Uani 1 1 d . . .
H4A H 0.0499 -0.0371 0.0793 0.028 Uiso 1 1 calc R . .
H4B H 0.1527 -0.0982 0.0820 0.028 Uiso 1 1 calc R . .
C5 C 0.12810(12) 0.01163(13) 0.32820(14) 0.0213(3) Uani 1 1 d . . .
H5A H 0.1560 0.0679 0.4149 0.026 Uiso 1 1 calc R . .
H5B H 0.1620 -0.0536 0.3138 0.026 Uiso 1 1 calc R . .
C6 C -0.00137(13) -0.02033(13) 0.32978(14) 0.0212(3) Uani 1 1 d . . .
C7 C -0.05673(14) -0.12993(13) 0.28251(15) 0.0250(3) Uani 1 1 d . . .
H7 H -0.0124 -0.1860 0.2482 0.030 Uiso 1 1 calc R . .
C8 C -0.17639(15) -0.15878(14) 0.28475(15) 0.0283(3) Uani 1 1 d . . .
H8 H -0.2135 -0.2339 0.2511 0.034 Uiso 1 1 calc R . .
C9 C -0.24020(14) -0.07678(14) 0.33649(15) 0.0272(3) Uani 1 1 d . . .
H9 H -0.3215 -0.0962 0.3402 0.033 Uiso 1 1 calc R . .
C10 C -0.18730(13) 0.03426(13) 0.38343(14) 0.0238(3) Uani 1 1 d . . .
H10 H -0.2320 0.0901 0.4175 0.029 Uiso 1 1 calc R . .
C11 C -0.06802(13) 0.06140(12) 0.37921(14) 0.0211(3) Uani 1 1 d . . .
C12 C -0.06589(13) 0.25611(13) 0.48030(16) 0.0257(3) Uani 1 1 d . . .
H12A H -0.1182 0.2437 0.5481 0.031 Uiso 1 1 calc R . .
H12B H -0.1121 0.2628 0.4128 0.031 Uiso 1 1 calc R . .
C13 C 0.02429(13) 0.35840(13) 0.54039(15) 0.0235(3) Uani 1 1 d . . .
C14 C 0.04079(14) 0.40780(14) 0.67590(16) 0.0272(3) Uani 1 1 d . . .
H14 H -0.0058 0.3784 0.7315 0.033 Uiso 1 1 calc R . .
C15 C 0.12635(15) 0.50051(15) 0.72817(16) 0.0314(4) Uani 1 1 d . . .
H15 H 0.1403 0.5353 0.8201 0.038 Uiso 1 1 calc R . .
C16 C 0.19109(14) 0.54136(14) 0.64337(17) 0.0296(3) Uani 1 1 d . . .
H16 H 0.2500 0.6049 0.6767 0.036 Uiso 1 1 calc R . .
C17 C 0.16928(13) 0.48879(13) 0.50951(16) 0.0248(3) Uani 1 1 d . . .
C18 C 0.23593(14) 0.53407(13) 0.41604(17) 0.0274(3) Uani 1 1 d . . .
H18A H 0.1847 0.5248 0.3432 0.033 Uiso 1 1 calc R . .
H18B H 0.2673 0.6135 0.4619 0.033 Uiso 1 1 calc R . .
C19 C 0.40844(13) 0.51367(12) 0.29033(15) 0.0227(3) Uani 1 1 d . . .
C20 C 0.41155(14) 0.61081(13) 0.27088(16) 0.0268(3) Uani 1 1 d . . .
H20 H 0.3558 0.6551 0.3092 0.032 Uiso 1 1 calc R . .
C21 C 0.49757(15) 0.64214(13) 0.19448(16) 0.0287(3) Uani 1 1 d . . .
H21 H 0.4998 0.7081 0.1806 0.034 Uiso 1 1 calc R . .
C22 C 0.57980(14) 0.57890(13) 0.13853(15) 0.0264(3) Uani 1 1 d . . .
H22 H 0.6391 0.6020 0.0883 0.032 Uiso 1 1 calc R . .
C23 C 0.57475(13) 0.48114(13) 0.15652(14) 0.0235(3) Uani 1 1 d . . .
H23 H 0.6304 0.4370 0.1170 0.028 Uiso 1 1 calc R . .
C24 C 0.48956(13) 0.44681(12) 0.23144(14) 0.0212(3) Uani 1 1 d . . .
C25 C 0.48289(13) 0.33814(12) 0.24567(15) 0.0212(3) Uani 1 1 d . . .
H25A H 0.5503 0.3065 0.2034 0.025 Uiso 1 1 calc R . .
H25B H 0.4878 0.3518 0.3399 0.025 Uiso 1 1 calc R . .
C26 C 0.42053(15) -0.05453(14) 0.34297(17) 0.0302(3) Uani 1 1 d . . .
H26A H 0.4960 -0.0054 0.3643 0.045 Uiso 1 1 calc R . .
H26B H 0.4300 -0.1305 0.3202 0.045 Uiso 1 1 calc R . .
H26C H 0.3709 -0.0337 0.4188 0.045 Uiso 1 1 calc R . .
C27 C 0.32164(15) 0.27938(13) 0.50324(15) 0.0267(3) Uani 1 1 d . . .
H27A H 0.3453 0.3381 0.4699 0.040 Uiso 1 1 calc R . .
H27B H 0.3458 0.3066 0.5954 0.040 Uiso 1 1 calc R . .
H27C H 0.2377 0.2561 0.4953 0.040 Uiso 1 1 calc R . .
C28 C 0.0583(2) 0.2955(2) 0.1072(2) 0.0594(7) Uani 1 1 d . . .
H28A H -0.0244 0.2880 0.1238 0.089 Uiso 1 1 calc R . .
H28B H 0.0703 0.2483 0.0166 0.089 Uiso 1 1 calc R . .
H28C H 0.0911 0.3722 0.1213 0.089 Uiso 1 1 calc R . .

loop_
_atom_site_aniso_label
_atom_site_aniso_U_11
_atom_site_aniso_U_22
_atom_site_aniso_U_33
_atom_site_aniso_U_23
_atom_site_aniso_U_13
_atom_site_aniso_U_12
Co1 0.01770(10) 0.01800(11) 0.01703(10) 0.00699(7) 0.00107(7) 0.00480(7)
O1 0.0193(5) 0.0203(5) 0.0335(6) 0.0086(5) 0.0050(4) 0.0044(4)
O2 0.0255(6) 0.0241(6) 0.0376(6) 0.0168(5) 0.0117(5) 0.0108(5)
O3 0.0256(6) 0.0216(6) 0.0296(6) 0.0116(5) -0.0017(4) 0.0051(5)
O4 0.0227(6) 0.0255(6) 0.0209(5) 0.0068(4) 0.0004(4) 0.0069(5)
O5 0.0192(5) 0.0228(5) 0.0231(5) 0.0046(4) -0.0025(4) 0.0045(4)
O6 0.0291(6) 0.0394(7) 0.0225(5) 0.0032(5) -0.0039(5) 0.0101(5)
O7 0.0196(5) 0.0334(7) 0.0389(6) 0.0108(5) 0.0002(5) 0.0016(5)
O8 0.0628(9) 0.0361(8) 0.0387(7) 0.0161(6) 0.0132(7) 0.0103(7)
O9 0.0959(15) 0.0439(10) 0.0507(9) 0.0044(8) -0.0105(9) -0.0224(9)
O10 0.0500(8) 0.0379(8) 0.0405(7) 0.0090(6) 0.0166(6) 0.0106(6)
O11 0.0439(8) 0.0362(7) 0.0313(7) 0.0075(6) 0.0069(6) 0.0197(6)
N1 0.0200(6) 0.0215(6) 0.0203(6) 0.0087(5) 0.0027(5) 0.0060(5)
N2 0.0211(6) 0.0204(6) 0.0200(6) 0.0069(5) 0.0027(5) 0.0075(5)
N3 0.0200(6) 0.0186(6) 0.0199(6) 0.0074(5) 0.0017(5) 0.0062(5)
N4 0.0207(6) 0.0206(6) 0.0269(6) 0.0069(5) 0.0036(5) 0.0076(5)
N5 0.0221(6) 0.0180(6) 0.0267(6) 0.0068(5) -0.0013(5) 0.0063(5)
N6 0.0388(9) 0.0340(8) 0.0331(8) 0.0101(6) -0.0016(6) 0.0033(7)
C1 0.0306(8) 0.0267(8) 0.0225(7) 0.0134(6) -0.0001(6) 0.0047(6)
C2 0.0239(7) 0.0316(8) 0.0188(7) 0.0108(6) 0.0035(6) 0.0052(6)
C3 0.0213(7) 0.0297(8) 0.0202(7) 0.0083(6) -0.0015(6) 0.0056(6)
C4 0.0214(7) 0.0253(8) 0.0217(7) 0.0071(6) -0.0015(6) 0.0025(6)
C5 0.0199(7) 0.0236(7) 0.0222(7) 0.0107(6) 0.0015(5) 0.0048(6)
C6 0.0211(7) 0.0243(8) 0.0191(6) 0.0101(6) 0.0011(5) 0.0029(6)
C7 0.0292(8) 0.0230(8) 0.0221(7) 0.0090(6) 0.0028(6) 0.0031(6)
C8 0.0308(8) 0.0267(8) 0.0232(7) 0.0098(6) -0.0016(6) -0.0049(7)
C9 0.0209(7) 0.0376(9) 0.0239(7) 0.0162(7) -0.0013(6) -0.0026(6)
C10 0.0212(7) 0.0303(8) 0.0230(7) 0.0137(6) 0.0015(6) 0.0047(6)
C11 0.0219(7) 0.0231(7) 0.0191(6) 0.0103(6) 0.0006(5) 0.0017(6)
C12 0.0205(7) 0.0243(8) 0.0314(8) 0.0087(6) 0.0045(6) 0.0073(6)
C13 0.0181(7) 0.0232(8) 0.0294(8) 0.0083(6) 0.0036(6) 0.0090(6)
C14 0.0253(8) 0.0299(8) 0.0280(8) 0.0113(7) 0.0057(6) 0.0098(7)
C15 0.0323(9) 0.0317(9) 0.0255(8) 0.0038(7) -0.0007(6) 0.0100(7)
C16 0.0256(8) 0.0218(8) 0.0360(9) 0.0047(7) -0.0020(7) 0.0045(6)
C17 0.0214(7) 0.0200(7) 0.0336(8) 0.0089(6) 0.0039(6) 0.0089(6)
C18 0.0232(7) 0.0229(8) 0.0381(9) 0.0125(7) 0.0073(6) 0.0091(6)
C19 0.0228(7) 0.0216(7) 0.0249(7) 0.0108(6) 0.0019(6) 0.0031(6)
C20 0.0301(8) 0.0229(8) 0.0295(8) 0.0107(6) 0.0013(6) 0.0085(6)
C21 0.0390(9) 0.0211(8) 0.0281(8) 0.0128(6) -0.0013(7) 0.0028(7)
C22 0.0303(8) 0.0249(8) 0.0226(7) 0.0105(6) 0.0007(6) -0.0008(6)
C23 0.0227(7) 0.0249(8) 0.0224(7) 0.0091(6) -0.0010(6) 0.0028(6)
C24 0.0223(7) 0.0196(7) 0.0224(7) 0.0087(6) -0.0016(5) 0.0031(6)
C25 0.0193(7) 0.0210(7) 0.0256(7) 0.0109(6) 0.0014(5) 0.0048(6)
C26 0.0314(9) 0.0310(9) 0.0343(8) 0.0172(7) -0.0005(7) 0.0097(7)
C27 0.0315(8) 0.0253(8) 0.0235(7) 0.0082(6) 0.0058(6) 0.0096(7)
C28 0.0774(17) 0.0590(15) 0.0391(11) 0.0031(10) -0.0100(11) 0.0357(13)

loop_
_atom_type_symbol
_atom_type_description
_atom_type_scat_dispersion_real
_atom_type_scat_dispersion_imag
_atom_type_scat_source
C C 0.0033 0.0016 'International Tables Vol C Tables 4.2.6.8 and 6.1.1.4'
H H 0.0000 0.0000 'International Tables Vol C Tables 4.2.6.8 and 6.1.1.4'
Co Co 0.3494 0.9721 'International Tables Vol C Tables 4.2.6.8 and 6.1.1.4'
N N 0.0061 0.0033 'International Tables Vol C Tables 4.2.6.8 and 6.1.1.4'
O O 0.0106 0.0060 'International Tables Vol C Tables 4.2.6.8 and 6.1.1.4'

loop_
_geom_angle_atom_site_label_1
_geom_angle_atom_site_label_2
_geom_angle_atom_site_label_3
_geom_angle
_geom_angle_site_symmetry_1
_geom_angle_site_symmetry_3
_geom_angle_publ_flag
O3 Co1 O4 92.16(5) . . ?
O3 Co1 N2 94.07(5) . . ?
O4 Co1 N2 173.46(5) . . ?
O3 Co1 N3 89.31(5) . . ?
O4 Co1 N3 95.51(5) . . ?
N2 Co1 N3 82.63(5) . . ?
O3 Co1 O5 81.23(4) . . ?
O4 Co1 O5 90.05(4) . . ?
N2 Co1 O5 92.82(4) . . ?
N3 Co1 O5 169.21(5) . . ?
O3 Co1 N1 166.18(5) . . ?
O4 Co1 N1 93.29(5) . . ?
N2 Co1 N1 81.06(5) . . ?
N3 Co1 N1 102.78(5) . . ?
O5 Co1 N1 86.07(4) . . ?
C11 O1 C12 117.97(12) . . ?
C19 O2 C18 117.17(12) . . ?
C26 O3 Co1 124.15(10) . . ?
C26 O3 H3O 107.7(15) . . ?
Co1 O3 H3O 127.6(15) . . ?
C27 O4 Co1 123.77(9) . . ?
C27 O4 H4O 113.5(17) . . ?
Co1 O4 H4O 103.6(16) . . ?
N5 O5 Co1 132.55(9) . . ?
C28 O11 H11O 108.9(18) . . ?
C1 N1 C25 111.48(11) . . ?
C1 N1 Co1 108.98(9) . . ?
C25 N1 Co1 115.63(9) . . ?
C1 N1 H1N 105.4(12) . . ?
C25 N1 H1N 106.3(12) . . ?
Co1 N1 H1N 108.5(12) . . ?
C2 N2 C3 113.47(12) . . ?
C2 N2 Co1 106.17(9) . . ?
C3 N2 Co1 108.00(9) . . ?
C2 N2 H2N 108.0(12) . . ?
C3 N2 H2N 107.9(13) . . ?
Co1 N2 H2N 113.4(12) . . ?
C4 N3 C5 111.38(12) . . ?
C4 N3 Co1 106.08(9) . . ?
C5 N3 Co1 113.98(9) . . ?
C4 N3 H3N 107.8(13) . . ?
C5 N3 H3N 107.8(12) . . ?
Co1 N3 H3N 109.7(13) . . ?
C13 N4 C17 117.99(14) . . ?
O7 N5 O6 120.91(13) . . ?
O7 N5 O5 119.12(13) . . ?
O6 N5 O5 119.97(12) . . ?
O9 N6 O10 121.17(16) . . ?
O9 N6 O8 120.00(16) . . ?
O10 N6 O8 118.70(15) . . ?
N1 C1 C2 111.17(12) . . ?
N1 C1 H1A 109.4 . . ?
C2 C1 H1A 109.4 . . ?
N1 C1 H1B 109.4 . . ?
C2 C1 H1B 109.4 . . ?
H1A C1 H1B 108.0 . . ?
N2 C2 C1 109.92(12) . . ?
N2 C2 H2A 109.7 . . ?
C1 C2 H2A 109.7 . . ?
N2 C2 H2B 109.7 . . ?
C1 C2 H2B 109.7 . . ?
H2A C2 H2B 108.2 . . ?
N2 C3 C4 108.87(12) . . ?
N2 C3 H3A 109.9 . . ?
C4 C3 H3A 109.9 . . ?
N2 C3 H3B 109.9 . . ?
C4 C3 H3B 109.9 . . ?
H3A C3 H3B 108.3 . . ?
N3 C4 C3 109.13(12) . . ?
N3 C4 H4A 109.9 . . ?
C3 C4 H4A 109.9 . . ?
N3 C4 H4B 109.9 . . ?
C3 C4 H4B 109.9 . . ?
H4A C4 H4B 108.3 . . ?
N3 C5 C6 113.65(12) . . ?
N3 C5 H5A 108.8 . . ?
C6 C5 H5A 108.8 . . ?
N3 C5 H5B 108.8 . . ?
C6 C5 H5B 108.8 . . ?
H5A C5 H5B 107.7 . . ?
C7 C6 C11 118.77(14) . . ?
C7 C6 C5 121.35(14) . . ?
C11 C6 C5 119.88(13) . . ?
C6 C7 C8 120.99(15) . . ?
C6 C7 H7 119.5 . . ?
C8 C7 H7 119.5 . . ?
C9 C8 C7 119.21(15) . . ?
C9 C8 H8 120.4 . . ?
C7 C8 H8 120.4 . . ?
C8 C9 C10 121.22(15) . . ?
C8 C9 H9 119.4 . . ?
C10 C9 H9 119.4 . . ?
C11 C10 C9 118.71(15) . . ?
C11 C10 H10 120.6 . . ?
C9 C10 H10 120.6 . . ?
O1 C11 C10 124.78(14) . . ?
O1 C11 C6 114.14(13) . . ?
C10 C11 C6 121.07(14) . . ?
O1 C12 C13 106.35(12) . . ?
O1 C12 H12A 110.5 . . ?
C13 C12 H12A 110.5 . . ?
O1 C12 H12B 110.5 . . ?
C13 C12 H12B 110.5 . . ?
H12A C12 H12B 108.6 . . ?
N4 C13 C14 122.70(15) . . ?
N4 C13 C12 117.04(14) . . ?
C14 C13 C12 120.25(14) . . ?
C15 C14 C13 118.90(15) . . ?
C15 C14 H14 120.6 . . ?
C13 C14 H14 120.6 . . ?
C16 C15 C14 118.52(15) . . ?
C16 C15 H15 120.7 . . ?
C14 C15 H15 120.7 . . ?
C15 C16 C17 119.60(16) . . ?
C15 C16 H16 120.2 . . ?
C17 C16 H16 120.2 . . ?
N4 C17 C16 122.29(15) . . ?
N4 C17 C18 117.28(14) . . ?
C16 C17 C18 120.41(15) . . ?
O2 C18 C17 108.40(12) . . ?
O2 C18 H18A 110.0 . . ?
C17 C18 H18A 110.0 . . ?
O2 C18 H18B 110.0 . . ?
C17 C18 H18B 110.0 . . ?
H18A C18 H18B 108.4 . . ?
O2 C19 C20 124.36(14) . . ?
O2 C19 C24 115.11(13) . . ?
C20 C19 C24 120.53(14) . . ?
C21 C20 C19 119.14(15) . . ?
C21 C20 H20 120.4 . . ?
C19 C20 H20 120.4 . . ?
C22 C21 C20 121.14(15) . . ?
C22 C21 H21 119.4 . . ?
C20 C21 H21 119.4 . . ?
C21 C22 C23 119.29(14) . . ?
C21 C22 H22 120.4 . . ?
C23 C22 H22 120.4 . . ?
C22 C23 C24 121.15(15) . . ?
C22 C23 H23 119.4 . . ?
C24 C23 H23 119.4 . . ?
C23 C24 C19 118.71(14) . . ?
C23 C24 C25 120.33(14) . . ?
C19 C24 C25 120.95(13) . . ?
N1 C25 C24 114.18(12) . . ?
N1 C25 H25A 108.7 . . ?
C24 C25 H25A 108.7 . . ?
N1 C25 H25B 108.7 . . ?
C24 C25 H25B 108.7 . . ?
H25A C25 H25B 107.6 . . ?
O3 C26 H26A 109.5 . . ?
O3 C26 H26B 109.5 . . ?
H26A C26 H26B 109.5 . . ?
O3 C26 H26C 109.5 . . ?
H26A C26 H26C 109.5 . . ?
H26B C26 H26C 109.5 . . ?
O4 C27 H27A 109.5 . . ?
O4 C27 H27B 109.5 . . ?
H27A C27 H27B 109.5 . . ?
O4 C27 H27C 109.5 . . ?
H27A C27 H27C 109.5 . . ?
H27B C27 H27C 109.5 . . ?
O11 C28 H28A 109.5 . . ?
O11 C28 H28B 109.5 . . ?
H28A C28 H28B 109.5 . . ?
O11 C28 H28C 109.5 . . ?
H28A C28 H28C 109.5 . . ?
H28B C28 H28C 109.5 . . ?

loop_
_geom_bond_atom_site_label_1
_geom_bond_atom_site_label_2
_geom_bond_distance
_geom_bond_site_symmetry_2
_geom_bond_publ_flag
Co1 O3 2.0941(12) . ?
Co1 O4 2.1103(12) . ?
Co1 N2 2.1306(14) . ?
Co1 N3 2.1418(13) . ?
Co1 O5 2.1828(12) . ?
Co1 N1 2.1985(13) . ?
O1 C11 1.3760(18) . ?
O1 C12 1.4376(18) . ?
O2 C19 1.3825(18) . ?
O2 C18 1.4427(18) . ?
O3 C26 1.4279(19) . ?
O3 H3O 0.83(2) . ?
O4 C27 1.4433(19) . ?
O4 H4O 0.78(2) . ?
O5 N5 1.2724(16) . ?
O6 N5 1.2610(17) . ?
O7 N5 1.2327(17) . ?
O8 N6 1.271(2) . ?
O9 N6 1.234(2) . ?
O10 N6 1.247(2) . ?
O11 C28 1.425(3) . ?
O11 H11O 0.78(2) . ?
N1 C1 1.4931(19) . ?
N1 C25 1.4947(19) . ?
N1 H1N 0.862(19) . ?
N2 C2 1.4805(19) . ?
N2 C3 1.4886(19) . ?
N2 H2N 0.815(19) . ?
N3 C4 1.4849(19) . ?
N3 C5 1.4931(18) . ?
N3 H3N 0.814(19) . ?
N4 C13 1.347(2) . ?
N4 C17 1.348(2) . ?
C1 C2 1.518(2) . ?
C1 H1A 0.9900 . ?
C1 H1B 0.9900 . ?
C2 H2A 0.9900 . ?
C2 H2B 0.9900 . ?
C3 C4 1.515(2) . ?
C3 H3A 0.9900 . ?
C3 H3B 0.9900 . ?
C4 H4A 0.9900 . ?
C4 H4B 0.9900 . ?
C5 C6 1.510(2) . ?
C5 H5A 0.9900 . ?
C5 H5B 0.9900 . ?
C6 C7 1.390(2) . ?
C6 C11 1.401(2) . ?
C7 C8 1.395(2) . ?
C7 H7 0.9500 . ?
C8 C9 1.382(3) . ?
C8 H8 0.9500 . ?
C9 C10 1.398(2) . ?
C9 H9 0.9500 . ?
C10 C11 1.391(2) . ?
C10 H10 0.9500 . ?
C12 C13 1.505(2) . ?
C12 H12A 0.9900 . ?
C12 H12B 0.9900 . ?
C13 C14 1.394(2) . ?
C14 C15 1.386(2) . ?
C14 H14 0.9500 . ?
C15 C16 1.386(2) . ?
C15 H15 0.9500 . ?
C16 C17 1.388(2) . ?
C16 H16 0.9500 . ?
C17 C18 1.506(2) . ?
C18 H18A 0.9900 . ?
C18 H18B 0.9900 . ?
C19 C20 1.394(2) . ?
C19 C24 1.407(2) . ?
C20 C21 1.393(2) . ?
C20 H20 0.9500 . ?
C21 C22 1.383(2) . ?
C21 H21 0.9500 . ?
C22 C23 1.390(2) . ?
C22 H22 0.9500 . ?
C23 C24 1.392(2) . ?
C23 H23 0.9500 . ?
C24 C25 1.513(2) . ?
C25 H25A 0.9900 . ?
C25 H25B 0.9900 . ?
C26 H26A 0.9800 . ?
C26 H26B 0.9800 . ?
C26 H26C 0.9800 . ?
C27 H27A 0.9800 . ?
C27 H27B 0.9800 . ?
C27 H27C 0.9800 . ?
C28 H28A 0.9800 . ?
C28 H28B 0.9800 . ?
C28 H28C 0.9800 . ?

loop_
_geom_hbond_atom_site_label_D
_geom_hbond_atom_site_label_H
_geom_hbond_atom_site_label_A
_geom_hbond_distance_DH
_geom_hbond_distance_HA
_geom_hbond_distance_DA
_geom_hbond_angle_DHA
_geom_hbond_site_symmetry_A
O3 H3O O8 0.83(2) 1.84(2) 2.6638(19) 172(2) .
O3 H3O O10 0.83(2) 2.51(2) 3.1021(19) 129.9(18) .
O3 H3O N6 0.83(2) 2.53(2) 3.312(2) 158.4(19) .
O4 H4O O6 0.78(2) 1.95(2) 2.7000(18) 162(2) .
O4 H4O N5 0.78(2) 2.67(2) 3.2698(18) 135(2) .
O11 H11O N4 0.78(2) 2.04(2) 2.817(2) 174(2) .
N1 H1N O2 0.862(19) 2.390(19) 2.9922(18) 127.3(15) .
N1 H1N O11 0.862(19) 2.412(19) 3.128(2) 140.8(16) .
N2 H2N O5 0.815(19) 2.465(19) 3.1401(17) 140.9(16) 2_655
N2 H2N O7 0.815(19) 2.626(18) 3.2122(19) 130.2(15) 2_655
N3 H3N O11 0.814(19) 2.388(19) 3.138(2) 153.5(16) .
N3 H3N O1 0.814(19) 2.586(18) 3.0831(17) 120.9(15) .

loop_
_geom_torsion_atom_site_label_1
_geom_torsion_atom_site_label_2
_geom_torsion_atom_site_label_3
_geom_torsion_atom_site_label_4
_geom_torsion
_geom_torsion_site_symmetry_1
_geom_torsion_site_symmetry_2
_geom_torsion_site_symmetry_3
_geom_torsion_site_symmetry_4
_geom_torsion_publ_flag
O4 Co1 O3 C26 -19.54(12) . . . . ?
N2 Co1 O3 C26 162.41(12) . . . . ?
N3 Co1 O3 C26 -115.03(12) . . . . ?
O5 Co1 O3 C26 70.17(12) . . . . ?
N1 Co1 O3 C26 93.7(2) . . . . ?
O3 Co1 O4 C27 -148.58(11) . . . . ?
N2 Co1 O4 C27 14.1(5) . . . . ?
N3 Co1 O4 C27 -59.06(12) . . . . ?
O5 Co1 O4 C27 130.20(11) . . . . ?
N1 Co1 O4 C27 44.13(12) . . . . ?
O3 Co1 O5 N5 -100.68(13) . . . . ?
O4 Co1 O5 N5 -8.50(12) . . . . ?
N2 Co1 O5 N5 165.63(12) . . . . ?
N3 Co1 O5 N5 -129.7(2) . . . . ?
N1 Co1 O5 N5 84.79(12) . . . . ?
O3 Co1 N1 C1 66.8(2) . . . . ?
O4 Co1 N1 C1 179.85(10) . . . . ?
N2 Co1 N1 C1 -3.46(10) . . . . ?
N3 Co1 N1 C1 -83.74(10) . . . . ?
O5 Co1 N1 C1 90.02(10) . . . . ?
O3 Co1 N1 C25 -59.7(2) . . . . ?
O4 Co1 N1 C25 53.37(10) . . . . ?
N2 Co1 N1 C25 -129.94(10) . . . . ?
N3 Co1 N1 C25 149.78(10) . . . . ?
O5 Co1 N1 C25 -36.45(10) . . . . ?
O3 Co1 N2 C2 -138.20(9) . . . . ?
O4 Co1 N2 C2 59.2(4) . . . . ?
N3 Co1 N2 C2 133.02(10) . . . . ?
O5 Co1 N2 C2 -56.80(10) . . . . ?
N1 Co1 N2 C2 28.77(9) . . . . ?
O3 Co1 N2 C3 99.78(10) . . . . ?
O4 Co1 N2 C3 -62.8(4) . . . . ?
N3 Co1 N2 C3 11.01(10) . . . . ?
O5 Co1 N2 C3 -178.82(9) . . . . ?
N1 Co1 N2 C3 -93.24(10) . . . . ?
O3 Co1 N3 C4 -75.98(10) . . . . ?
O4 Co1 N3 C4 -168.09(9) . . . . ?
N2 Co1 N3 C4 18.22(9) . . . . ?
O5 Co1 N3 C4 -47.4(3) . . . . ?
N1 Co1 N3 C4 97.27(10) . . . . ?
O3 Co1 N3 C5 46.94(10) . . . . ?
O4 Co1 N3 C5 -45.16(10) . . . . ?
N2 Co1 N3 C5 141.14(11) . . . . ?
O5 Co1 N3 C5 75.5(2) . . . . ?
N1 Co1 N3 C5 -139.81(10) . . . . ?
Co1 O5 N5 O7 -163.19(10) . . . . ?
Co1 O5 N5 O6 16.6(2) . . . . ?
C25 N1 C1 C2 106.26(14) . . . . ?
Co1 N1 C1 C2 -22.57(15) . . . . ?
C3 N2 C2 C1 68.28(16) . . . . ?
Co1 N2 C2 C1 -50.18(13) . . . . ?
N1 C1 C2 N2 49.43(17) . . . . ?
C2 N2 C3 C4 -155.68(13) . . . . ?
Co1 N2 C3 C4 -38.27(14) . . . . ?
C5 N3 C4 C3 -169.10(12) . . . . ?
Co1 N3 C4 C3 -44.55(13) . . . . ?
N2 C3 C4 N3 56.81(16) . . . . ?
C4 N3 C5 C6 -60.65(16) . . . . ?
Co1 N3 C5 C6 179.37(10) . . . . ?
N3 C5 C6 C7 105.85(16) . . . . ?
N3 C5 C6 C11 -73.92(17) . . . . ?
C11 C6 C7 C8 -0.5(2) . . . . ?
C5 C6 C7 C8 179.77(13) . . . . ?
C6 C7 C8 C9 -0.9(2) . . . . ?
C7 C8 C9 C10 1.6(2) . . . . ?
C8 C9 C10 C11 -1.0(2) . . . . ?
C12 O1 C11 C10 2.2(2) . . . . ?
C12 O1 C11 C6 -177.22(13) . . . . ?
C9 C10 C11 O1 -179.73(13) . . . . ?
C9 C10 C11 C6 -0.4(2) . . . . ?
C7 C6 C11 O1 -179.49(13) . . . . ?
C5 C6 C11 O1 0.30(19) . . . . ?
C7 C6 C11 C10 1.1(2) . . . . ?
C5 C6 C11 C10 -179.14(13) . . . . ?
C11 O1 C12 C13 169.63(12) . . . . ?
C17 N4 C13 C14 0.0(2) . . . . ?
C17 N4 C13 C12 -179.37(13) . . . . ?
O1 C12 C13 N4 72.81(17) . . . . ?
O1 C12 C13 C14 -106.59(16) . . . . ?
N4 C13 C14 C15 -0.8(2) . . . . ?
C12 C13 C14 C15 178.52(15) . . . . ?
C13 C14 C15 C16 0.9(2) . . . . ?
C14 C15 C16 C17 -0.2(2) . . . . ?
C13 N4 C17 C16 0.7(2) . . . . ?
C13 N4 C17 C18 -177.85(13) . . . . ?
C15 C16 C17 N4 -0.6(2) . . . . ?
C15 C16 C17 C18 177.92(15) . . . . ?
C19 O2 C18 C17 -172.35(13) . . . . ?
N4 C17 C18 O2 -84.00(17) . . . . ?
C16 C17 C18 O2 97.40(17) . . . . ?
C18 O2 C19 C20 6.7(2) . . . . ?
C18 O2 C19 C24 -173.14(13) . . . . ?
O2 C19 C20 C21 178.84(15) . . . . ?
C24 C19 C20 C21 -1.3(2) . . . . ?
C19 C20 C21 C22 -0.3(2) . . . . ?
C20 C21 C22 C23 1.5(2) . . . . ?
C21 C22 C23 C24 -1.0(2) . . . . ?
C22 C23 C24 C19 -0.6(2) . . . . ?
C22 C23 C24 C25 177.71(14) . . . . ?
O2 C19 C24 C23 -178.37(13) . . . . ?
C20 C19 C24 C23 1.8(2) . . . . ?
O2 C19 C24 C25 3.3(2) . . . . ?
C20 C19 C24 C25 -176.53(14) . . . . ?
C1 N1 C25 C24 61.02(16) . . . . ?
Co1 N1 C25 C24 -173.78(9) . . . . ?
C23 C24 C25 N1 -115.55(15) . . . . ?
C19 C24 C25 N1 62.72(18) . . . . ?
